data_4504315
loop_
_publ_author_name
'Park, Hyunsoo'
'Krigsfeld, Gabriel'
'Teat, Simon J.'
'Parise, John B.'

_publ_section_title
;
 Synthesis and Structural Determination of Four Novel Metal&#x2212;Organic
 Frameworks in a Zn&#x2212;3-Amino-1,2,4-Triazole System
;
_journal_issue 7
_journal_name_full 'Crystal Growth &amp; Design'
_journal_page_first 1343
_journal_paper_doi 10.1021/cg070295t
_journal_volume 7
_journal_year 2007
_chemical_formula_sum 'C17 H26.02 N28 O8.87 Zn5'
_chemical_formula_weight 1091.47
_space_group_IT_number 87
_symmetry_cell_setting tetragonal
_symmetry_Int_Tables_number 87
_symmetry_space_group_name_Hall '-I 4'
_symmetry_space_group_name_H-M 'I 4/m'
_atom_sites_solution_hydrogens mixed
_atom_sites_solution_primary direct
_atom_sites_solution_secondary difmap
_audit_creation_method SHELXL-97
_cell_angle_alpha 90.00
_cell_angle_beta 90.00
_cell_angle_gamma 90.00
_cell_formula_units_Z 8
_cell_length_a 19.2576(9)
_cell_length_b 19.2576(9)
_cell_length_c 20.2861(19)
_cell_measurement_reflns_used 6559
_cell_measurement_temperature 190(2)
_cell_measurement_theta_max 33.80
_cell_measurement_theta_min 2.73
_cell_volume 7523.2(9)
_computing_cell_refinement 'Bruker SAINT v7.23a'
_computing_data_collection 'Bruker APEX 2'
_computing_data_reduction 'Bruker SAINT v7.23a'
_computing_molecular_graphics 'Bruker SHELXTL'
_computing_publication_material 'Bruker SHELXTL & local programs'
_computing_structure_refinement 'Bruker SHELXTL'
_computing_structure_solution 'Bruker SHELXTL'
_diffrn_ambient_temperature 190(2)
_diffrn_measured_fraction_theta_full 0.999
_diffrn_measured_fraction_theta_max 0.996
_diffrn_measurement_device_type 'Bruker Platinum 200 CCD diffractometer'
_diffrn_measurement_method '\w rotation with narrow frames'
_diffrn_radiation_monochromator 'silicon 111'
_diffrn_radiation_probe x-ray
_diffrn_radiation_type synchrotron
_diffrn_radiation_wavelength 0.77490
_diffrn_reflns_av_R_equivalents 0.0818
_diffrn_reflns_av_sigmaI/netI 0.0472
_diffrn_reflns_limit_h_max 27
_diffrn_reflns_limit_h_min -27
_diffrn_reflns_limit_k_max 26
_diffrn_reflns_limit_k_min -27
_diffrn_reflns_limit_l_max 29
_diffrn_reflns_limit_l_min -29
_diffrn_reflns_number 56753
_diffrn_reflns_theta_full 29.50
_diffrn_reflns_theta_max 33.92
_diffrn_reflns_theta_min 1.59
_diffrn_source synchrotron
_diffrn_source_type 'Advanced Light Source station 11.3.1'
_diffrn_standards_number 0
_exptl_absorpt_coefficient_mu 4.075
_exptl_absorpt_correction_T_max 0.85
_exptl_absorpt_correction_T_min 0.82
_exptl_absorpt_correction_type multi-scan
_exptl_absorpt_process_details 'SADABS (Sheldrick, 2000)'
_exptl_crystal_colour colourless
_exptl_crystal_density_diffrn 1.933
_exptl_crystal_density_method 'not measured'
_exptl_crystal_description prism
_exptl_crystal_F_000 4388
_exptl_crystal_size_max 0.05
_exptl_crystal_size_mid 0.05
_exptl_crystal_size_min 0.04
_refine_diff_density_max 1.867
_refine_diff_density_min -1.065
_refine_diff_density_rms 0.175
_refine_ls_extinction_method none
_refine_ls_goodness_of_fit_ref 1.070
_refine_ls_hydrogen_treatment mixed
_refine_ls_matrix_type full
_refine_ls_number_parameters 324
_refine_ls_number_reflns 6022
_refine_ls_number_restraints 150
_refine_ls_restrained_S_all 1.074
_refine_ls_R_factor_all 0.0579
_refine_ls_R_factor_gt 0.0492
_refine_ls_shift/su_max 0.001
_refine_ls_shift/su_mean 0.000
_refine_ls_structure_factor_coef Fsqd
_refine_ls_weighting_details 'calc w=1/[\s^2^(Fo^2^)+(0.0950P)^2^+28.0629P] where P=(Fo^2^+2Fc^2^)/3'
_refine_ls_weighting_scheme calc
_refine_ls_wR_factor_gt 0.1539
_refine_ls_wR_factor_ref 0.1627
_reflns_number_gt 5094
_reflns_number_total 6022
_reflns_threshold_expression I>2\s(I)
_cod_data_source_file cg070295tsi20070327_011608.cif
_cod_data_source_block structure4
_cod_database_code 4504315

loop_
_symmetry_equiv_pos_as_xyz
'x, y, z'
'-x, -y, z'
'-y, x, z'
'y, -x, z'
'x+1/2, y+1/2, z+1/2'
'-x+1/2, -y+1/2, z+1/2'
'-y+1/2, x+1/2, z+1/2'
'y+1/2, -x+1/2, z+1/2'
'-x, -y, -z'
'x, y, -z'
'y, -x, -z'
'-y, x, -z'
'-x+1/2, -y+1/2, -z+1/2'
'x+1/2, y+1/2, -z+1/2'
'y+1/2, -x+1/2, -z+1/2'
'-y+1/2, x+1/2, -z+1/2'

loop_
_atom_site_label
_atom_site_type_symbol
_atom_site_fract_x
_atom_site_fract_y
_atom_site_fract_z
_atom_site_U_iso_or_equiv
_atom_site_adp_type
_atom_site_occupancy
_atom_site_symmetry_multiplicity
_atom_site_calc_flag
_atom_site_refinement_flags
_atom_site_disorder_assembly
_atom_site_disorder_group
Zn1 Zn 0.573066(18) 0.292401(18) 0.22591(2) 0.02024(12) Uani 1 1 d . . .
Zn2 Zn 0.7500 0.2500 0.2500 0.01826(13) Uani 1 2 d S . .
Zn3 Zn 0.63714(3) 0.10175(3) 0.0000 0.02487(14) Uani 1 2 d SD . .
Zn4 Zn 0.67652(3) -0.07218(3) 0.0000 0.02626(14) Uani 1 2 d SD . .
O1 O 0.7002(2) 0.02526(19) 0.0000 0.0294(7) Uani 1 2 d SD . .
H1O H 0.7426(6) 0.0342(4) 0.0000 0.05(2) Uiso 1 2 d SD . .
N1 N 0.64926(19) 0.15980(19) 0.08054(17) 0.0375(8) Uani 1 1 d . A .
C1 C 0.6007(2) 0.2030(3) 0.1059(2) 0.0435(11) Uani 1 1 d . . .
H1 H 0.5574 0.2121 0.0852 0.065 Uiso 1 1 calc R A .
N2 N 0.61956(15) 0.23066(16) 0.16152(15) 0.0281(6) Uani 1 1 d . . .
N3 N 0.68660(14) 0.20696(14) 0.17420(14) 0.0231(5) Uani 1 1 d . . .
C2 C 0.70173(18) 0.16523(18) 0.12431(18) 0.0268(6) Uani 1 1 d . A .
N4 N 0.7631(2) 0.1292(2) 0.1186(2) 0.0436(9) Uani 1 1 d . . .
H4A H 0.7952 0.1331 0.1493 0.052 Uiso 1 1 calc R A .
H4B H 0.7703 0.1022 0.0843 0.052 Uiso 1 1 calc R . .
N5 N 0.69411(15) 0.47248(14) 0.22292(18) 0.0281(6) Uani 1 1 d U . .
C3 C 0.63154(19) 0.44038(19) 0.2216(3) 0.0390(10) Uani 1 1 d U . .
H3 H 0.5884 0.4641 0.2186 0.058 Uiso 1 1 calc R . .
N6 N 0.63750(15) 0.37295(15) 0.22500(18) 0.0288(6) Uani 1 1 d U . .
N7 N 0.70767(14) 0.35767(14) 0.22968(15) 0.0226(5) Uani 1 1 d U . .
C4 C 0.73963(16) 0.41897(16) 0.22790(17) 0.0224(6) Uani 1 1 d U . .
N8 N 0.80932(18) 0.42890(18) 0.2298(2) 0.0452(10) Uani 1 1 d U . .
H8A H 0.8374 0.3930 0.2324 0.054 Uiso 1 1 calc R A .
H8B H 0.8264 0.4713 0.2284 0.054 Uiso 1 1 calc R . .
N9 N 0.60771(18) 0.2095(2) 0.41389(18) 0.0433(9) Uani 1 1 d . . .
C5 C 0.5671(2) 0.2358(3) 0.3662(2) 0.0419(10) Uani 1 1 d . . .
H5 H 0.5186 0.2435 0.3714 0.063 Uiso 1 1 calc R . .
N10 N 0.60095(14) 0.24964(17) 0.31193(15) 0.0259(6) Uani 1 1 d . . .
N11 N 0.66948(14) 0.23049(15) 0.32305(14) 0.0227(5) Uani 1 1 d . . .
C6 C 0.67112(18) 0.2063(2) 0.38439(18) 0.0290(7) Uani 1 1 d . . .
N12 N 0.72903(19) 0.1825(2) 0.41632(19) 0.0455(10) Uani 1 1 d . . .
H12A H 0.7695 0.1825 0.3961 0.055 Uiso 1 1 calc R A .
H12B H 0.7259 0.1672 0.4571 0.055 Uiso 1 1 calc R . .
N13 N 0.4243(4) 0.0793(4) 0.0183(3) 0.0430(16) Uani 0.50 1 d PDU . -1
C7 C 0.4468(6) 0.0712(5) 0.0817(6) 0.053(2) Uani 0.50 1 d PDU A -1
H7 H 0.4185 0.0654 0.1197 0.080 Uiso 0.50 1 calc PR A -1
N14 N 0.5183(5) 0.0731(4) 0.0802(5) 0.056(2) Uani 0.50 1 d PDU A -1
H14A H 0.5461 0.0692 0.1144 0.068 Uiso 0.50 1 calc PR A -1
N15 N 0.5383(4) 0.0820(4) 0.0160(3) 0.0447(17) Uani 0.50 1 d PDU A -1
C8 C 0.4796(4) 0.0860(3) -0.0184(4) 0.0329(15) Uani 0.50 1 d PDU A -1
N16 N 0.4760(7) 0.0947(5) -0.0867(5) 0.059(2) Uani 0.50 1 d PDU A -1
H16A H 0.4353 0.0959 -0.1065 0.071 Uiso 0.50 1 calc PR A -1
H16B H 0.5143 0.0990 -0.1099 0.071 Uiso 0.50 1 calc PR A -1
C10 C 0.885(3) 0.539(3) 0.2768(13) 0.113(9) Uiso 0.25 1 d PDU B 1
H10A H 0.8572 0.5664 0.3054 0.135 Uiso 0.25 1 calc PR B 1
O11 O 0.8943(7) 0.5553(7) 0.2169(7) 0.095(3) Uiso 0.25 1 d PDU B 1
O12 O 0.916(2) 0.485(2) 0.2964(19) 0.191(15) Uiso 0.25 1 d PDU B 1
O3W O 0.8943(7) 0.5553(7) 0.2169(7) 0.095(3) Uiso 0.25 1 d PU C 2
C10' C 0.9795(13) 0.4572(19) 0.233(3) 0.099(10) Uiso 0.25 1 d PDU D -3
H10B H 0.9458 0.4914 0.2440 0.119 Uiso 0.25 1 calc PR D -3
O11' O 0.962(2) 0.397(2) 0.217(2) 0.137(13) Uiso 0.25 1 d PDU D -3
O12' O 1.0433(14) 0.4708(12) 0.2349(14) 0.089(7) Uiso 0.25 1 d PDU D -3
C20 C 0.9482(13) -0.1840(10) 0.5000 0.207(8) Uiso 0.70 2 d SPDU E 1
H20A H 0.9855 -0.1518 0.5000 0.248 Uiso 0.70 2 calc SPR E 1
O21 O 0.8859(15) -0.1635(13) 0.5000 0.239(10) Uiso 0.70 2 d SPDU E 1
O22 O 0.9594(8) -0.2480(9) 0.5000 0.188(6) Uiso 0.70 2 d SPDU E 1
O4W O 0.8651(10) -0.0413(9) 0.4086(9) 0.142(6) Uiso 0.30 1 d PU F 1
C20' C 0.978(4) -0.234(3) 0.4417(18) 0.197(9) Uiso 0.20 1 d PDU . 2
H20B H 1.0046 -0.2657 0.4163 0.237 Uiso 0.20 1 calc PR . 2
O21' O 0.958(4) -0.176(3) 0.419(2) 0.223(14) Uiso 0.20 1 d PDU . 2
O22' O 0.9594(8) -0.2480(9) 0.5000 0.188(6) Uiso 0.40 2 d SPDU . 2
C20" C 0.888(4) -0.095(2) 0.4378(8) 0.174(9) Uiso 0.20 1 d PDU . 3
H20C H 0.9090 -0.1322 0.4144 0.209 Uiso 0.20 1 calc PR . 3
O21" O 0.880(3) -0.097(2) 0.5000 0.226(11) Uiso 0.40 2 d SPDU . 3
O22" O 0.8651(10) -0.0413(9) 0.4086(9) 0.142(6) Uiso 0.20 1 d PDU . 3
C30 C 0.9424(12) 0.029(2) 0.1674(19) 0.143(9) Uiso 0.25 1 d PDU . .
H30A H 0.9005 0.0153 0.1885 0.172 Uiso 0.13 1 calc PR G 1
H30B H 0.9303 0.0748 0.1801 0.172 Uiso 0.13 1 d PR G 2
O31 O 1.0000 0.0000 0.1816(11) 0.167(7) Uiso 1 4 d SDU . .
O32 O 0.943(3) 0.076(3) 0.124(3) 0.139(12) Uiso 0.13 1 d PDU H 1
O32' O 0.8983(17) -0.006(3) 0.136(3) 0.123(12) Uiso 0.13 1 d PDU H 2
O1W O 0.5000 0.5000 0.1263(9) 0.064(4) Uiso 0.50 4 d SP . .
O2W O 0.8406(8) 0.0584(7) 0.0000 0.073(3) Uiso 0.50 2 d SP . .

loop_
_atom_site_aniso_label
_atom_site_aniso_U_11
_atom_site_aniso_U_22
_atom_site_aniso_U_33
_atom_site_aniso_U_23
_atom_site_aniso_U_13
_atom_site_aniso_U_12
Zn1 0.01244(17) 0.01689(18) 0.0314(2) -0.00255(13) 0.00168(12) 0.00046(11)
Zn2 0.0136(2) 0.0180(2) 0.0233(3) 0.00001(17) 0.00202(16) 0.00007(15)
Zn3 0.0284(3) 0.0285(3) 0.0177(2) 0.000 0.000 0.0050(2)
Zn4 0.0369(3) 0.0215(3) 0.0204(3) 0.000 0.000 0.0054(2)
O1 0.0306(18) 0.0239(16) 0.0339(18) 0.000 0.000 0.0044(13)
N1 0.0393(18) 0.0432(19) 0.0299(15) -0.0150(14) -0.0108(13) 0.0192(14)
C1 0.038(2) 0.054(3) 0.039(2) -0.0198(19) -0.0155(17) 0.0215(19)
N2 0.0242(13) 0.0313(15) 0.0288(14) -0.0095(11) -0.0051(11) 0.0114(11)
N3 0.0196(12) 0.0214(12) 0.0282(13) -0.0049(10) 0.0012(10) 0.0037(9)
C2 0.0257(15) 0.0235(15) 0.0313(16) -0.0055(12) -0.0002(12) 0.0059(12)
N4 0.0350(18) 0.048(2) 0.048(2) -0.0217(17) -0.0013(15) 0.0159(15)
N5 0.0190(12) 0.0130(11) 0.0524(18) 0.0022(11) -0.0015(11) -0.0002(9)
C3 0.0190(15) 0.0165(14) 0.081(3) -0.0003(16) -0.0038(16) 0.0014(11)
N6 0.0172(12) 0.0158(12) 0.0533(19) -0.0003(11) -0.0007(12) -0.0008(9)
N7 0.0139(11) 0.0150(11) 0.0388(15) 0.0012(10) 0.0019(10) 0.0005(8)
C4 0.0193(13) 0.0141(12) 0.0337(16) 0.0009(11) 0.0026(11) -0.0025(10)
N8 0.0192(14) 0.0211(14) 0.095(3) 0.0063(16) 0.0015(16) -0.0003(11)
N9 0.0245(15) 0.076(3) 0.0298(16) 0.0163(17) 0.0070(12) 0.0025(16)
C5 0.0203(16) 0.073(3) 0.0323(19) 0.0112(19) 0.0068(14) 0.0078(17)
N10 0.0153(11) 0.0362(15) 0.0263(14) 0.0016(11) 0.0025(10) 0.0032(10)
N11 0.0166(11) 0.0252(13) 0.0264(13) 0.0042(10) 0.0038(9) 0.0038(9)
C6 0.0208(14) 0.0382(18) 0.0280(16) 0.0075(14) 0.0033(12) 0.0027(13)
N12 0.0302(17) 0.070(3) 0.0362(18) 0.0195(18) 0.0009(14) 0.0134(17)
N13 0.044(3) 0.053(4) 0.033(3) 0.006(2) -0.003(2) -0.003(3)
C7 0.046(5) 0.071(6) 0.043(4) -0.004(4) -0.004(4) -0.004(4)
N14 0.042(4) 0.081(5) 0.046(4) 0.000(4) 0.002(3) 0.004(4)
N15 0.038(3) 0.059(4) 0.037(4) 0.005(3) 0.002(2) 0.001(3)
C8 0.028(3) 0.033(3) 0.038(4) 0.000(2) -0.002(2) -0.004(2)
N16 0.064(7) 0.077(7) 0.036(4) 0.003(4) -0.003(5) 0.002(6)

loop_
_atom_type_symbol
_atom_type_description
_atom_type_scat_dispersion_real
_atom_type_scat_dispersion_imag
_atom_type_scat_source
C C -0.0020 0.0020 'International Tables Vol C Tables 4.2.6.8 and 6.1.1.4'
H H 0.0000 0.0000 'International Tables Vol C Tables 4.2.6.8 and 6.1.1.4'
N N -0.0031 0.0040 'International Tables Vol C Tables 4.2.6.8 and 6.1.1.4'
O O -0.0041 0.0074 'International Tables Vol C Tables 4.2.6.8 and 6.1.1.4'
Zn Zn 0.1940 1.6718 'International Tables Vol C Tables 4.2.6.8 and 6.1.1.4'

loop_
_geom_angle_atom_site_label_1
_geom_angle_atom_site_label_2
_geom_angle_atom_site_label_3
_geom_angle
_geom_angle_site_symmetry_1
_geom_angle_site_symmetry_3
N2 Zn1 N5 120.48(13) . 4_565
N2 Zn1 N6 100.38(14) . .
N2 Zn1 N10 101.93(13) . .
N5 Zn1 N6 120.98(12) 4_565 .
N5 Zn1 N10 110.32(13) 4_565 .
N6 Zn1 N10 99.30(13) . .
N3 Zn2 N3 179.999(1) . 13_655
N3 Zn2 N7 91.06(10) . .
N3 Zn2 N7 88.94(10) 13_655 .
N3 Zn2 N7 91.05(10) 13_655 13_655
N3 Zn2 N7 88.95(10) . 13_655
N3 Zn2 N11 90.91(11) . .
N3 Zn2 N11 89.09(11) 13_655 .
N3 Zn2 N11 90.91(11) 13_655 13_655
N3 Zn2 N11 89.09(11) . 13_655
N7 Zn2 N7 180.0 . 13_655
N7 Zn2 N11 91.46(10) . .
N7 Zn2 N11 88.54(10) . 13_655
N7 Zn2 N11 88.54(10) 13_655 .
N7 Zn2 N11 91.46(10) 13_655 13_655
N11 Zn2 N11 180.0 . 13_655
O1 Zn3 N1 111.00(11) . .
O1 Zn3 N1 111.00(11) . 10
O1 Zn3 N15 117.8(2) . .
O1 Zn3 N15 117.8(2) . 10
N1 Zn3 N1 110.1(2) . 10
N1 Zn3 N15 94.9(2) . .
N1 Zn3 N15 94.9(2) 10 10
N1 Zn3 N15 110.9(2) 10 .
N1 Zn3 N15 110.9(2) . 10
N15 Zn3 N15 19.0(4) . 10
O1 Zn4 N9 105.08(12) . 8_554
O1 Zn4 N9 105.08(12) . 15
O1 Zn4 N13 107.4(2) . 9_655
O1 Zn4 N13 107.4(2) . 2_655
N9 Zn4 N9 123.8(3) 8_554 15
N9 Zn4 N13 97.2(2) 8_554 9_655
N9 Zn4 N13 117.1(2) 15 9_655
N9 Zn4 N13 117.1(2) 8_554 2_655
N9 Zn4 N13 97.2(2) 15 2_655
N13 Zn4 N13 21.6(4) 9_655 2_655
Zn3 O1 Zn4 126.9(2) . .
Zn3 O1 H1O 117.6(6) . .
Zn4 O1 H1O 115.5(6) . .
Zn3 N1 C1 125.1(3) . .
Zn3 N1 C2 132.1(3) . .
C1 N1 C2 102.7(3) . .
N1 C1 H1 123.6 . .
N1 C1 N2 112.9(3) . .
H1 C1 N2 123.6 . .
Zn1 N2 C1 133.8(3) . .
Zn1 N2 N3 119.6(2) . .
C1 N2 N3 106.6(3) . .
Zn2 N3 N2 122.5(2) . .
Zn2 N3 C2 131.4(2) . .
N2 N3 C2 105.2(3) . .
N1 C2 N3 112.6(3) . .
N1 C2 N4 123.3(3) . .
N3 C2 N4 124.0(3) . .
C2 N4 H4A 120.0 . .
C2 N4 H4B 120.0 . .
H4A N4 H4B 120.0 . .
Zn1 N5 C3 124.8(2) 3_655 .
Zn1 N5 C4 131.6(2) 3_655 .
C3 N5 C4 103.3(3) . .
N5 C3 H3 124.0 . .
N5 C3 N6 112.0(3) . .
H3 C3 N6 124.0 . .
Zn1 N6 C3 136.2(3) . .
Zn1 N6 N7 116.3(2) . .
C3 N6 N7 107.5(3) . .
Zn2 N7 N6 123.88(19) . .
Zn2 N7 C4 130.5(2) . .
N6 N7 C4 105.1(3) . .
N5 C4 N7 112.1(3) . .
N5 C4 N8 122.3(3) . .
N7 C4 N8 125.6(3) . .
C4 N8 H8A 120.0 . .
C4 N8 H8B 120.0 . .
H8A N8 H8B 120.0 . .
Zn4 N9 C5 123.7(3) 7_545 .
Zn4 N9 C6 133.1(3) 7_545 .
C5 N9 C6 102.9(3) . .
N9 C5 H5 123.5 . .
N9 C5 N10 113.1(3) . .
H5 C5 N10 123.5 . .
Zn1 N10 C5 133.2(3) . .
Zn1 N10 N11 120.4(2) . .
C5 N10 N11 106.5(3) . .
Zn2 N11 N10 121.4(2) . .
Zn2 N11 C6 132.9(2) . .
N10 N11 C6 105.5(3) . .
N9 C6 N11 112.0(3) . .
N9 C6 N12 122.6(3) . .
N11 C6 N12 125.4(3) . .
C6 N12 H12A 120.0 . .
C6 N12 H12B 120.0 . .
H12A N12 H12B 120.0 . .
Zn4 N13 C7 118.7(7) 9_655 .
Zn4 N13 C8 134.4(6) 9_655 .
C7 N13 C8 106.8(8) . .
N13 C7 H7 126.4 . .
N13 C7 N14 107.1(10) . .
H7 C7 N14 126.4 . .
C7 N14 H14A 126.1 . .
C7 N14 N15 107.8(9) . .
H14A N14 N15 126.1 . .
Zn3 N15 N14 117.0(6) . .
Zn3 N15 C8 136.3(6) . .
N14 N15 C8 105.6(8) . .
N13 C8 N15 112.8(7) . .
N13 C8 N16 122.4(8) . .
N15 C8 N16 124.8(8) . .
C8 N16 H16A 120.0 . .
C8 N16 H16B 120.0 . .
H16A N16 H16B 120.0 . .
H10A C10 O11 122.0 . .
H10A C10 O12 122.0 . .
O11 C10 O12 116.0(13) . .
H10B C10' O11' 121.2 . .
H10B C10' O12' 121.2 . .
O11' C10' O12' 117.5(14) . .
H20A C20 O21 120.9 . .
H20A C20 O22 120.9 . .
O21 C20 O22 118.2(14) . .
H20B C20' O21' 121.8 . .
H20C C20" O21" 122.0 . .
C20" O21" C20" 166(10) . 10_556
C30 C30 C30 89.998(6) 4_665 3_645
C30 C30 H30A 153.1 4_665 .
C30 C30 H30A 90.4 3_645 .
C30 C30 H30B 86.6 4_665 .
C30 C30 H30B 163.9 3_645 .
C30 C30 O31 46.5(4) 4_665 .
C30 C30 O31 46.5(4) 3_645 .
C30 C30 O32 77(2) 4_665 .
C30 C30 O32 133(3) 3_645 .
C30 C30 O32 117(2) 4_665 3_645
C30 C30 O32 39.9(9) 3_645 3_645
C30 C30 O32' 144(3) 4_665 .
C30 C30 O32' 72.8(18) 3_645 .
C30 C30 O32' 40.8(8) 4_665 4_665
C30 C30 O32' 124(2) 3_645 4_665
H30A C30 H30B 85.7 . .
H30A C30 O31 121.1 . .
H30A C30 O32 121.1 . .
H30A C30 O32 79.1 . 3_645
H30A C30 O32' 60.2 . .
H30A C30 O32' 145.7 . 4_665
H30B C30 O31 124.0 . .
H30B C30 O32 61.3 . .
H30B C30 O32 152.6 . 3_645
H30B C30 O32' 118.0 . .
H30B C30 O32' 60.9 . 4_665
O31 C30 O32 117.8(14) . .
O31 C30 O32 83(2) . 3_645
O31 C30 O32' 118.0(14) . .
O31 C30 O32' 86.6(16) . 4_665
O32 C30 O32 108(5) . 3_645
O32 C30 O32' 93(5) . .
O32 C30 O32' 37(3) . 4_665
O32 C30 O32' 35(2) 3_645 .
O32 C30 O32' 128(3) 3_645 4_665
O32' C30 O32' 128(5) . 4_665
C30 O31 C30 87.1(9) . 3_645
C30 O31 C30 154(4) 3_645 4_665
C30 O31 C30 87.1(9) . 4_665
C30 O31 C30 87.1(9) 3_645 2_755
C30 O31 C30 154(4) . 2_755
C30 O31 C30 87.1(9) 4_665 2_755
C30 O32 C30 63.6(15) . 4_665
C30 O32 H30B 46.2 . .
C30 O32 H30B 74.4 4_665 .
C30 O32' C30 66.4(12) . 3_645

loop_
_geom_bond_atom_site_label_1
_geom_bond_atom_site_label_2
_geom_bond_distance
_geom_bond_site_symmetry_2
Zn1 N2 1.980(3) .
Zn1 N5 1.955(3) 4_565
Zn1 N6 1.987(3) .
Zn1 N10 2.003(3) .
Zn2 N3 2.131(3) .
Zn2 N3 2.131(3) 13_655
Zn2 N7 2.266(3) .
Zn2 N7 2.266(3) 13_655
Zn2 N11 2.177(3) .
Zn2 N11 2.177(3) 13_655
Zn3 O1 1.908(4) .
Zn3 N1 1.993(3) .
Zn3 N1 1.993(3) 10
Zn3 N15 1.969(8) .
Zn3 N15 1.969(8) 10
Zn4 O1 1.931(4) .
Zn4 N9 1.981(3) 8_554
Zn4 N9 1.981(3) 15
Zn4 N13 1.981(8) 9_655
Zn4 N13 1.981(8) 2_655
O1 H1O 0.835(10) .
N1 C1 1.354(5) .
N1 C2 1.349(5) .
C1 H1 0.9500 .
C1 N2 1.300(5) .
N2 N3 1.393(4) .
N3 C2 1.325(4) .
C2 N4 1.376(5) .
N4 H4A 0.8800 .
N4 H4B 0.8800 .
N5 Zn1 1.955(3) 3_655
N5 C3 1.354(5) .
N5 C4 1.357(4) .
C3 H3 0.9500 .
C3 N6 1.306(4) .
N6 N7 1.386(4) .
N7 C4 1.332(4) .
C4 N8 1.356(4) .
N8 H8A 0.8800 .
N8 H8B 0.8800 .
N9 Zn4 1.981(3) 7_545
N9 C5 1.343(5) .
N9 C6 1.361(5) .
C5 H5 0.9500 .
C5 N10 1.308(5) .
N10 N11 1.389(4) .
N11 C6 1.329(4) .
C6 N12 1.369(5) .
N12 H12A 0.8800 .
N12 H12B 0.8800 .
N13 Zn4 1.981(8) 9_655
N13 C7 1.367(14) .
N13 C8 1.306(10) .
C7 H7 0.9500 .
C7 N14 1.376(15) .
N14 H14A 0.8800 .
N14 N15 1.368(12) .
N15 C8 1.331(10) .
C8 N16 1.397(13) .
N16 H16A 0.8800 .
N16 H16B 0.8800 .
C10 H10A 0.9500 .
C10 O11 1.265(10) .
C10 O12 1.266(10) .
C10' H10B 0.9500 .
C10' O11' 1.260(10) .
C10' O12' 1.257(10) .
C20 H20A 0.9500 .
C20 O21 1.263(10) .
C20 O22 1.252(10) .
C20' H20B 0.9500 .
C20' O21' 1.264(10) .
C20" H20C 0.9500 .
C20" O21" 1.271(10) .
O21" C20" 1.271(10) 10_556
C30 C30 1.75(2) 4_665
C30 C30 1.75(2) 3_645
C30 H30A 0.9500 .
C30 H30B 0.9498 .
C30 O31 1.274(10) .
C30 O32 1.256(10) .
C30 O32 1.90(5) 3_645
C30 O32' 1.252(10) .
C30 O32' 1.83(4) 4_665
O31 C30 1.274(10) 3_645
O31 C30 1.274(10) 4_665
O31 C30 1.274(10) 2_755
O32 C30 1.90(5) 4_665
O32 H30B 1.1549 .
O32' C30 1.83(4) 3_645
